data_2017111
loop_
_publ_author_name
'Xu, Guo-Hai'
'Wang, Cheng'
'Guo, Peng'

_publ_section_title
;
 Poly[[(pentaethylenehexamine)manganese(II)]
 [hepta-\m-selenido-tritin(IV)]]: a tin--selenium net with remarkable
 flexibility
;
_journal_coeditor_code SF3102
_journal_issue 5
_journal_name_full 'Acta Crystallographica Section C'
_journal_page_first m171
_journal_page_last m173
_journal_paper_doi 10.1107/S0108270109010956
_journal_volume 65
_journal_year 2009
_chemical_formula_iupac '[Mn (C10 H28 N6)] [Sn3 Se7]'
_chemical_formula_moiety 'C10 H28 N6 Mn 2+, Sn3 Se7 2-'
_chemical_formula_sum 'C10 H28 Mn N6 Se7 Sn3'
_chemical_formula_weight 1196.11
_chemical_name_systematic
;
poly[[(pentaethylenehexamine)manganese(II)] [hepta-\m-selenido-tritin(IV)]]
;
_space_group_IT_number 14
_symmetry_cell_setting monoclinic
_symmetry_space_group_name_Hall '-P 2yn'
_symmetry_space_group_name_H-M 'P 1 21/n 1'
_atom_sites_solution_hydrogens geom
_atom_sites_solution_primary direct
_atom_sites_solution_secondary difmap
_audit_creation_method SHELXL-97
_cell_angle_alpha 90.000(5)
_cell_angle_beta 96.659(5)
_cell_angle_gamma 90.000(5)
_cell_formula_units_Z 4
_cell_length_a 11.893(5)
_cell_length_b 13.322(5)
_cell_length_c 17.097(5)
_cell_measurement_temperature 207(2)
_cell_measurement_theta_max 26.05
_cell_measurement_theta_min 1.94
_cell_volume 2690.5(17)
_computing_cell_refinement 'SAINT (Bruker, 1999)'
_computing_data_collection 'SMART (Bruker, 1997)'
_computing_data_reduction 'SAINT (Bruker, 1999)'
_computing_molecular_graphics 'SHELXTL-PLUS (Sheldrick, 2008)'
_computing_publication_material 'SHELXL97 (Sheldrick, 2008)'
_computing_structure_refinement 'SHELXL97 (Sheldrick, 2008)'
_computing_structure_solution 'SHELXS97 (Sheldrick, 2008)'
_diffrn_ambient_temperature 293(2)
_diffrn_measured_fraction_theta_full 0.999
_diffrn_measured_fraction_theta_max 0.995
_diffrn_measurement_device_type 'Bruker SMART APEX CCD'
_diffrn_measurement_method '\w scan'
_diffrn_radiation_monochromator graphite
_diffrn_radiation_source 'fine-focus sealed tube'
_diffrn_radiation_type MoK\a
_diffrn_radiation_wavelength 0.71069
_diffrn_reflns_av_R_equivalents 0.0549
_diffrn_reflns_av_sigmaI/netI 0.0687
_diffrn_reflns_limit_h_max 14
_diffrn_reflns_limit_h_min -12
_diffrn_reflns_limit_k_max 16
_diffrn_reflns_limit_k_min -16
_diffrn_reflns_limit_l_max 21
_diffrn_reflns_limit_l_min -15
_diffrn_reflns_number 14868
_diffrn_reflns_theta_full 25.00
_diffrn_reflns_theta_max 26.05
_diffrn_reflns_theta_min 1.94
_exptl_absorpt_coefficient_mu 12.692
_exptl_absorpt_correction_T_max 0.308
_exptl_absorpt_correction_T_min 0.230
_exptl_absorpt_correction_type multi-scan
_exptl_absorpt_process_details '(SADABS; Sheldrick, 1996)'
_exptl_crystal_colour orange
_exptl_crystal_density_diffrn 2.953
_exptl_crystal_density_method 'not measured'
_exptl_crystal_description block
_exptl_crystal_F_000 2172
_exptl_crystal_size_max 0.12
_exptl_crystal_size_mid 0.12
_exptl_crystal_size_min 0.08
_refine_diff_density_max 1.204
_refine_diff_density_min -0.877
_refine_ls_extinction_method none
_refine_ls_goodness_of_fit_ref 0.986
_refine_ls_hydrogen_treatment mixed
_refine_ls_matrix_type full
_refine_ls_number_parameters 256
_refine_ls_number_reflns 5291
_refine_ls_number_restraints 6
_refine_ls_restrained_S_all 0.985
_refine_ls_R_factor_all 0.0652
_refine_ls_R_factor_gt 0.0423
_refine_ls_shift/su_max 0.001
_refine_ls_shift/su_mean 0.000
_refine_ls_structure_factor_coef Fsqd
_refine_ls_weighting_details 'calc w=1/[\s^2^(Fo^2^)+(0.0273P)^2^] where P=(Fo^2^+2Fc^2^)/3'
_refine_ls_weighting_scheme calc
_refine_ls_wR_factor_gt 0.0718
_refine_ls_wR_factor_ref 0.0789
_reflns_number_gt 3945
_reflns_number_total 5291
_reflns_threshold_expression I>2\s(I)
_cod_data_source_file sf3102.cif
_cod_data_source_block I
_cod_depositor_comments
;
The following automatic conversions were performed:
'_symmetry_cell_setting' value 'Monoclinic' changed to 'monoclinic'
according to '/home/saulius/struct/CIF-dictionaries/cif_core.dic'
dictionary named 'cif_core.dic' version 2.4.1 from 2010-06-29.

Automatic conversion script
Id: cif_fix_enum 1527 2010-12-29 10:47:43Z saulius 

The following automatic conversions were performed:

'_chemical_melting_point' value 'not measured' was changed to '?' -
the value is undefined or not given.

Automatic conversion script
Id: cif_fix_values 1646 2011-03-28 12:23:43Z adriana 

The following automatic conversions were performed:

'_chemical_melting_point' value 'not measured' was changed to '?' -
the value is undefined or not given.

'_symmetry_cell_setting' value
'Monoclinic' changed to 'monoclinic' according to
/home/saulius/struct/CIF-dictionaries/cif_core.dic dictionary named
'cif_core.dic' version 2.4.1 from 2010-06-29.

Automatic conversion script
Id: cif_fix_values 1715 2011-07-08 13:25:40Z adriana 
;
_cod_original_sg_symbol_H-M P2(1)/n
_cod_database_code 2017111
_cod_database_fobs_code 2017111

loop_
_symmetry_equiv_pos_as_xyz
'x, y, z'
'-x+1/2, y+1/2, -z+1/2'
'-x, -y, -z'
'x-1/2, -y-1/2, z-1/2'

loop_
_atom_site_type_symbol
_atom_site_label
_atom_site_fract_x
_atom_site_fract_y
_atom_site_fract_z
_atom_site_U_iso_or_equiv
_atom_site_adp_type
_atom_site_calc_flag
_atom_site_refinement_flags
_atom_site_occupancy
_atom_site_disorder_assembly
_atom_site_disorder_group
C C1 1.0151(8) 0.2378(7) -0.0479(6) 0.041(3) Uani d . 1 . .
H H1A 1.0381 0.2501 -0.0996 0.049 Uiso calc R 1 . .
H H1B 1.0701 0.1929 -0.0199 0.049 Uiso calc R 1 . .
C C2 1.0141(8) 0.3334(7) -0.0047(6) 0.041(3) Uani d . 1 . .
H H2A 1.0910 0.3581 0.0071 0.049 Uiso calc R 1 . .
H H2B 0.9711 0.3829 -0.0373 0.049 Uiso calc R 1 . .
C C3 0.9266(10) 0.4091(8) 0.0970(6) 0.058(3) Uani d . 1 . .
H H3A 0.8718 0.4397 0.0577 0.070 Uiso calc R 1 . .
H H3B 0.9899 0.4550 0.1074 0.070 Uiso calc R 1 . .
C C4 0.8715(9) 0.3929(9) 0.1737(7) 0.058(3) Uani d . 1 . .
H H4A 0.8388 0.4552 0.1897 0.069 Uiso calc R 1 . .
H H4B 0.9283 0.3712 0.2157 0.069 Uiso calc R 1 . .
C C5 0.7640(9) 0.2531(7) 0.2305(6) 0.046(3) Uani d . 1 . .
H H5A 0.7641 0.2990 0.2746 0.055 Uiso calc R 1 . .
H H5B 0.6926 0.2171 0.2248 0.055 Uiso calc R 1 . .
C C6 0.8566(8) 0.1832(7) 0.2453(5) 0.038(2) Uani d . 1 . .
H H6A 0.8450 0.1423 0.2906 0.046 Uiso calc R 1 . .
H H6B 0.9264 0.2204 0.2579 0.046 Uiso calc R 1 . .
C C7 0.7910(9) 0.0288(7) 0.1775(6) 0.046(3) Uani d . 1 . .
H H7A 0.8147 -0.0144 0.2221 0.056 Uiso calc R 1 . .
H H7B 0.7143 0.0513 0.1816 0.056 Uiso calc R 1 . .
C C8 0.7955(10) -0.0257(7) 0.1040(6) 0.052(3) Uani d . 1 . .
H H8A 0.7460 -0.0837 0.1025 0.062 Uiso calc R 1 . .
H H8B 0.8720 -0.0492 0.1009 0.062 Uiso calc R 1 . .
C C9 0.6359(9) 0.0475(7) 0.0148(5) 0.045(3) Uani d . 1 . .
H H9A 0.5993 0.0600 0.0617 0.054 Uiso calc R 1 . .
H H9B 0.6076 -0.0157 -0.0079 0.054 Uiso calc R 1 . .
C C10 0.6074(8) 0.1318(7) -0.0442(6) 0.041(3) Uani d . 1 . .
H H10A 0.6415 0.1186 -0.0921 0.050 Uiso calc R 1 . .
H H10B 0.5261 0.1365 -0.0576 0.050 Uiso calc R 1 . .
N N1 0.9061(8) 0.1906(7) -0.0563(5) 0.046(2) Uani d D 1 . .
H H11 0.910(8) 0.1237(17) -0.058(5) 0.069 Uiso d D 1 . .
H H12 0.869(8) 0.232(5) -0.092(4) 0.069 Uiso d D 1 . .
N N2 0.9642(8) 0.3202(6) 0.0677(5) 0.046(2) Uani d . 1 . .
H H2 1.0205 0.2975 0.1040 0.055 Uiso calc R 1 . .
N N3 0.7761(8) 0.3099(7) 0.1578(5) 0.062(3) Uani d . 1 . .
H H3 0.7091 0.3403 0.1409 0.074 Uiso calc R 1 . .
N N4 0.8683(6) 0.1165(5) 0.1773(5) 0.037(2) Uani d . 1 . .
H H4 0.9410 0.0943 0.1801 0.045 Uiso calc R 1 . .
N N5 0.7596(7) 0.0408(5) 0.0362(5) 0.040(2) Uani d . 1 . .
H H5 0.7909 0.0173 -0.0063 0.048 Uiso calc R 1 . .
N N6 0.6527(7) 0.2277(6) -0.0075(5) 0.041(2) Uani d D 1 . .
H H13 0.607(7) 0.237(6) 0.031(4) 0.062 Uiso d D 1 . .
H H14 0.656(8) 0.273(5) -0.047(4) 0.062 Uiso d D 1 . .
Mn Mn1 0.82375(12) 0.20223(10) 0.06120(8) 0.0321(4) Uani d . 1 . .
Se Se1 0.15410(7) 0.07534(6) 0.13339(5) 0.0223(2) Uani d . 1 . .
Se Se2 0.44058(7) 0.07885(6) 0.24427(6) 0.0274(2) Uani d . 1 . .
Se Se3 0.34580(8) 0.26259(6) 0.03677(5) 0.0239(2) Uani d . 1 . .
Se Se4 0.45946(7) 0.37623(6) 0.22809(5) 0.0202(2) Uani d . 1 . .
Se Se5 0.16816(7) 0.30535(6) 0.24788(5) 0.0242(2) Uani d . 1 . .
Se Se6 0.26315(8) 0.55473(6) 0.11141(5) 0.0253(2) Uani d . 1 . .
Se Se7 0.61897(8) 0.50332(7) 0.07738(5) 0.0266(2) Uani d . 1 . .
Sn Sn1 0.32590(5) 0.22048(4) 0.18025(3) 0.01988(15) Uani d . 1 . .
Sn Sn2 0.41900(5) 0.44057(4) 0.07331(3) 0.01951(15) Uani d . 1 . .
Sn Sn3 0.25791(5) 0.47987(4) 0.24775(3) 0.02007(15) Uani d . 1 . .

loop_
_atom_site_aniso_label
_atom_site_aniso_U_11
_atom_site_aniso_U_22
_atom_site_aniso_U_33
_atom_site_aniso_U_12
_atom_site_aniso_U_13
_atom_site_aniso_U_23
C1 0.036(6) 0.050(7) 0.035(7) -0.004(5) -0.002(5) -0.001(5)
C2 0.035(6) 0.043(7) 0.045(7) 0.001(5) 0.007(5) 0.014(5)
C3 0.066(9) 0.057(8) 0.053(8) 0.004(6) 0.012(7) 0.005(6)
C4 0.053(8) 0.060(8) 0.058(8) 0.010(6) -0.002(6) -0.017(6)
C5 0.066(8) 0.036(6) 0.038(7) 0.006(5) 0.019(6) -0.001(5)
C6 0.043(6) 0.045(6) 0.024(6) -0.005(5) -0.004(5) 0.007(5)
C7 0.063(8) 0.033(6) 0.043(7) -0.001(5) 0.004(6) 0.013(5)
C8 0.095(10) 0.016(5) 0.046(7) 0.005(5) 0.019(7) 0.010(5)
C9 0.074(8) 0.038(6) 0.027(6) -0.014(6) 0.025(6) -0.004(5)
C10 0.040(6) 0.050(7) 0.036(7) -0.003(5) 0.011(5) -0.008(5)
N1 0.047(6) 0.050(6) 0.044(6) -0.016(5) 0.016(5) -0.004(5)
N2 0.074(7) 0.029(5) 0.031(5) -0.009(5) -0.007(5) -0.003(4)
N3 0.085(8) 0.045(6) 0.055(7) 0.028(6) 0.002(6) -0.008(5)
N4 0.033(5) 0.028(4) 0.051(6) 0.009(4) 0.004(4) 0.008(4)
N5 0.058(6) 0.028(5) 0.037(5) -0.002(4) 0.023(4) -0.007(4)
N6 0.047(6) 0.032(5) 0.048(6) -0.004(4) 0.019(4) 0.005(4)
Mn1 0.0464(9) 0.0240(8) 0.0273(9) -0.0057(7) 0.0100(7) -0.0008(6)
Se1 0.0312(5) 0.0165(4) 0.0198(5) -0.0024(4) 0.0046(4) 0.0000(4)
Se2 0.0234(5) 0.0192(5) 0.0405(6) 0.0015(4) 0.0068(4) 0.0103(4)
Se3 0.0363(5) 0.0168(4) 0.0198(5) -0.0045(4) 0.0085(4) -0.0017(4)
Se4 0.0254(5) 0.0168(4) 0.0187(5) 0.0011(4) 0.0045(4) 0.0025(4)
Se5 0.0266(5) 0.0163(4) 0.0320(6) -0.0012(4) 0.0131(4) -0.0021(4)
Se6 0.0341(5) 0.0208(5) 0.0219(5) 0.0102(4) 0.0071(4) 0.0047(4)
Se7 0.0298(5) 0.0309(5) 0.0193(5) -0.0080(4) 0.0031(4) 0.0053(4)
Sn1 0.0274(3) 0.0127(3) 0.0212(3) 0.0026(2) 0.0096(3) 0.0027(2)
Sn2 0.0268(3) 0.0144(3) 0.0189(3) -0.0004(2) 0.0092(3) 0.0016(2)
Sn3 0.0293(3) 0.0140(3) 0.0183(3) 0.0006(2) 0.0085(3) -0.0010(2)

loop_
_atom_type_symbol
_atom_type_description
_atom_type_scat_dispersion_real
_atom_type_scat_dispersion_imag
_atom_type_scat_source
C C 0.0033 0.0016 'International Tables Vol C Tables 4.2.6.8 and 6.1.1.4'
H H 0.0000 0.0000 'International Tables Vol C Tables 4.2.6.8 and 6.1.1.4'
N N 0.0061 0.0033 'International Tables Vol C Tables 4.2.6.8 and 6.1.1.4'
Mn Mn 0.3368 0.7283 'International Tables Vol C Tables 4.2.6.8 and 6.1.1.4'
Se Se -0.0929 2.2259 'International Tables Vol C Tables 4.2.6.8 and 6.1.1.4'
Sn Sn -0.6537 1.4246 'International Tables Vol C Tables 4.2.6.8 and 6.1.1.4'

loop_
_geom_angle_atom_site_label_1
_geom_angle_atom_site_label_2
_geom_angle_atom_site_label_3
_geom_angle_site_symmetry_1
_geom_angle_site_symmetry_3
_geom_angle
_geom_angle_publ_flag
N1 C1 C2 . . 111.7(8) ?
N1 C1 H1A . . 109.3 ?
C2 C1 H1A . . 109.3 ?
N1 C1 H1B . . 109.3 ?
C2 C1 H1B . . 109.3 ?
H1A C1 H1B . . 107.9 ?
N2 C2 C1 . . 110.6(8) ?
N2 C2 H2A . . 109.5 ?
C1 C2 H2A . . 109.5 ?
N2 C2 H2B . . 109.5 ?
C1 C2 H2B . . 109.5 ?
H2A C2 H2B . . 108.1 ?
N2 C3 C4 . . 112.0(9) ?
N2 C3 H3A . . 109.2 ?
C4 C3 H3A . . 109.2 ?
N2 C3 H3B . . 109.2 ?
C4 C3 H3B . . 109.2 ?
H3A C3 H3B . . 107.9 ?
C3 C4 N3 . . 108.5(9) ?
C3 C4 H4A . . 110.0 ?
N3 C4 H4A . . 110.0 ?
C3 C4 H4B . . 110.0 ?
N3 C4 H4B . . 110.0 ?
H4A C4 H4B . . 108.4 ?
C6 C5 N3 . . 109.3(8) ?
C6 C5 H5A . . 109.8 ?
N3 C5 H5A . . 109.8 ?
C6 C5 H5B . . 109.8 ?
N3 C5 H5B . . 109.8 ?
H5A C5 H5B . . 108.3 ?
C5 C6 N4 . . 113.0(8) ?
C5 C6 H6A . . 109.0 ?
N4 C6 H6A . . 109.0 ?
C5 C6 H6B . . 109.0 ?
N4 C6 H6B . . 109.0 ?
H6A C6 H6B . . 107.8 ?
C8 C7 N4 . . 107.7(8) ?
C8 C7 H7A . . 110.2 ?
N4 C7 H7A . . 110.2 ?
C8 C7 H7B . . 110.2 ?
N4 C7 H7B . . 110.2 ?
H7A C7 H7B . . 108.5 ?
C7 C8 N5 . . 109.9(8) ?
C7 C8 H8A . . 109.7 ?
N5 C8 H8A . . 109.7 ?
C7 C8 H8B . . 109.7 ?
N5 C8 H8B . . 109.7 ?
H8A C8 H8B . . 108.2 ?
N5 C9 C10 . . 110.3(8) ?
N5 C9 H9A . . 109.6 ?
C10 C9 H9A . . 109.6 ?
N5 C9 H9B . . 109.6 ?
C10 C9 H9B . . 109.6 ?
H9A C9 H9B . . 108.1 ?
N6 C10 C9 . . 108.1(8) ?
N6 C10 H10A . . 110.1 ?
C9 C10 H10A . . 110.1 ?
N6 C10 H10B . . 110.1 ?
C9 C10 H10B . . 110.1 ?
H10A C10 H10B . . 108.4 ?
C1 N1 Mn1 . . 110.4(6) ?
C1 N1 H11 . . 113(7) ?
Mn1 N1 H11 . . 97(7) ?
C1 N1 H12 . . 100(7) ?
Mn1 N1 H12 . . 108(7) ?
H11 N1 H12 . . 128(4) ?
C3 N2 C2 . . 112.9(8) ?
C3 N2 Mn1 . . 110.0(7) ?
C2 N2 Mn1 . . 114.4(6) ?
C3 N2 H2 . . 106.3 ?
C2 N2 H2 . . 106.3 ?
Mn1 N2 H2 . . 106.3 ?
C5 N3 C4 . . 110.5(9) ?
C5 N3 Mn1 . . 109.9(6) ?
C4 N3 Mn1 . . 109.0(6) ?
C5 N3 H3 . . 109.1 ?
C4 N3 H3 . . 109.1 ?
Mn1 N3 H3 . . 109.1 ?
C6 N4 C7 . . 110.8(7) ?
C6 N4 Mn1 . . 110.2(5) ?
C7 N4 Mn1 . . 108.2(6) ?
C6 N4 H4 . . 109.2 ?
C7 N4 H4 . . 109.2 ?
Mn1 N4 H4 . . 109.2 ?
C9 N5 C8 . . 114.7(8) ?
C9 N5 Mn1 . . 106.8(6) ?
C8 N5 Mn1 . . 110.7(6) ?
C9 N5 H5 . . 108.2 ?
C8 N5 H5 . . 108.2 ?
Mn1 N5 H5 . . 108.2 ?
C10 N6 Mn1 . . 110.4(6) ?
C10 N6 H13 . . 101(6) ?
Mn1 N6 H13 . . 103(6) ?
C10 N6 H14 . . 108(6) ?
Mn1 N6 H14 . . 112(6) ?
H13 N6 H14 . . 122(4) ?
N6 Mn1 N2 . . 122.1(3) yes
N6 Mn1 N4 . . 128.9(3) yes
N2 Mn1 N4 . . 101.9(3) yes
N6 Mn1 N5 . . 77.5(3) yes
N2 Mn1 N5 . . 151.0(3) yes
N4 Mn1 N5 . . 74.6(3) yes
N6 Mn1 N3 . . 89.9(3) yes
N2 Mn1 N3 . . 77.1(3) yes
N4 Mn1 N3 . . 75.0(3) yes
N5 Mn1 N3 . . 127.5(3) yes
N6 Mn1 N1 . . 90.3(3) yes
N2 Mn1 N1 . . 73.2(3) yes
N4 Mn1 N1 . . 129.1(3) yes
N5 Mn1 N1 . . 86.6(3) yes
N3 Mn1 N1 . . 144.9(3) yes
Sn3 Se1 Sn1 2_545 . 84.20(4) ?
Sn1 Se2 Sn3 . 2_545 87.44(4) ?
Sn1 Se3 Sn2 . . 92.04(3) ?
Sn1 Se4 Sn2 . . 85.24(3) ?
Sn1 Se4 Sn3 . . 86.19(4) ?
Sn2 Se4 Sn3 . . 84.64(3) ?
Sn3 Se5 Sn1 . . 94.18(4) ?
Sn2 Se6 Sn3 . . 95.54(4) ?
Sn2 Se7 Sn2 . 3_665 90.73(3) ?
Se2 Sn1 Se3 . . 118.61(4) ?
Se2 Sn1 Se5 . . 121.50(4) ?
Se3 Sn1 Se5 . . 119.21(4) ?
Se2 Sn1 Se4 . . 100.15(4) ?
Se3 Sn1 Se4 . . 90.31(3) ?
Se5 Sn1 Se4 . . 87.71(4) ?
Se2 Sn1 Se1 . . 87.04(4) ?
Se3 Sn1 Se1 . . 91.27(3) ?
Se5 Sn1 Se1 . . 83.61(4) ?
Se4 Sn1 Se1 . . 170.79(3) yes
Se7 Sn2 Se6 . . 120.65(4) ?
Se7 Sn2 Se3 . . 127.18(4) ?
Se6 Sn2 Se3 . . 112.14(4) ?
Se7 Sn2 Se7 . 3_665 89.27(3) ?
Se6 Sn2 Se7 . 3_665 91.89(4) ?
Se3 Sn2 Se7 . 3_665 90.52(4) ?
Se7 Sn2 Se4 . . 91.00(3) ?
Se6 Sn2 Se4 . . 89.51(3) ?
Se3 Sn2 Se4 . . 87.90(3) ?
Se7 Sn2 Se4 3_665 . 178.20(3) yes
Se1 Sn3 Se6 2 . 119.30(4) ?
Se1 Sn3 Se5 2 . 126.32(4) ?
Se6 Sn3 Se5 . . 114.31(4) ?
Se1 Sn3 Se2 2 2 89.81(4) ?
Se6 Sn3 Se2 . 2 88.25(3) ?
Se5 Sn3 Se2 . 2 94.35(4) ?
Se1 Sn3 Se4 2 . 93.67(4) ?
Se6 Sn3 Se4 . . 88.35(3) ?
Se5 Sn3 Se4 . . 85.16(4) ?
Se2 Sn3 Se4 2 . 176.02(4) yes

loop_
_geom_bond_atom_site_label_1
_geom_bond_atom_site_label_2
_geom_bond_site_symmetry_2
_geom_bond_distance
_geom_bond_publ_flag
C1 N1 . 1.433(12) ?
C1 C2 . 1.474(12) ?
C1 H1A . 0.9700 ?
C1 H1B . 0.9700 ?
C2 N2 . 1.444(11) ?
C2 H2A . 0.9700 ?
C2 H2B . 0.9700 ?
C3 N2 . 1.381(12) ?
C3 C4 . 1.547(14) ?
C3 H3A . 0.9700 ?
C3 H3B . 0.9700 ?
C4 N3 . 1.585(13) ?
C4 H4A . 0.9700 ?
C4 H4B . 0.9700 ?
C5 C6 . 1.442(12) ?
C5 N3 . 1.476(12) ?
C5 H5A . 0.9700 ?
C5 H5B . 0.9700 ?
C6 N4 . 1.481(11) ?
C6 H6A . 0.9700 ?
C6 H6B . 0.9700 ?
C7 C8 . 1.458(13) ?
C7 N4 . 1.487(11) ?
C7 H7A . 0.9700 ?
C7 H7B . 0.9700 ?
C8 N5 . 1.482(11) ?
C8 H8A . 0.9700 ?
C8 H8B . 0.9700 ?
C9 N5 . 1.477(12) ?
C9 C10 . 1.521(13) ?
C9 H9A . 0.9700 ?
C9 H9B . 0.9700 ?
C10 N6 . 1.496(12) ?
C10 H10A . 0.9700 ?
C10 H10B . 0.9700 ?
N1 Mn1 . 2.340(9) yes
N1 H11 . 0.89(2) ?
N1 H12 . 0.90(2) ?
N2 Mn1 . 2.287(8) yes
N2 H2 . 0.9100 ?
N3 Mn1 . 2.308(8) yes
N3 H3 . 0.9100 ?
N4 Mn1 . 2.299(8) yes
N4 H4 . 0.9100 ?
N5 Mn1 . 2.306(7) yes
N5 H5 . 0.9100 ?
N6 Mn1 . 2.254(9) yes
N6 H13 . 0.91(2) ?
N6 H14 . 0.91(2) ?
Se1 Sn3 2_545 2.5197(12) yes
Se1 Sn1 . 2.8592(13) yes
Se2 Sn1 . 2.5044(12) yes
Se2 Sn3 2_545 2.7211(14) yes
Se3 Sn1 . 2.5540(12) yes
Se3 Sn2 . 2.5776(13) yes
Se4 Sn1 . 2.6826(12) yes
Se4 Sn2 . 2.7701(12) yes
Se4 Sn3 . 2.8200(13) yes
Se5 Sn3 . 2.5584(13) yes
Se5 Sn1 . 2.5764(12) yes
Se6 Sn2 . 2.5402(12) yes
Se6 Sn3 . 2.5429(12) yes
Se7 Sn2 . 2.5142(14) yes
Se7 Sn2 3_665 2.6703(13) yes
Sn2 Se7 3_665 2.6703(13) yes
Sn3 Se1 2 2.5197(12) yes
Sn3 Se2 2 2.7211(14) yes

loop_
_geom_hbond_atom_site_label_D
_geom_hbond_atom_site_label_H
_geom_hbond_atom_site_label_A
_geom_hbond_site_symmetry_A
_geom_hbond_distance_DH
_geom_hbond_distance_HA
_geom_hbond_distance_DA
_geom_hbond_angle_DHA
N1 H11 Se1 3_655 0.89(2) 3.01(5) 3.818(9) 152(7)
N5 H5 Se1 3_655 0.91 2.65 3.542(7) 168.4
N4 H4 Se1 1_655 0.91 2.76 3.607(8) 156.2
N3 H3 Se7 . 0.91 2.60 3.380(9) 143.7
N2 H2 Se5 1_655 0.91 2.85 3.699(8) 155.0

loop_
_geom_torsion_atom_site_label_1
_geom_torsion_atom_site_label_2
_geom_torsion_atom_site_label_3
_geom_torsion_atom_site_label_4
_geom_torsion_site_symmetry_1
_geom_torsion_site_symmetry_2
_geom_torsion_site_symmetry_3
_geom_torsion_site_symmetry_4
_geom_torsion
_geom_torsion_publ_flag
N1 C1 C2 N2 . . . . 50.4(11) ?
N2 C3 C4 N3 . . . . -53.5(12) ?
N3 C5 C6 N4 . . . . -54.2(11) ?
N4 C7 C8 N5 . . . . -59.6(11) ?
N5 C9 C10 N6 . . . . -59.0(10) ?
C2 C1 N1 Mn1 . . . . -42.2(10) ?
C4 C3 N2 C2 . . . . 179.0(9) ?
C4 C3 N2 Mn1 . . . . 49.9(11) ?
C1 C2 N2 C3 . . . . -159.7(9) ?
C1 C2 N2 Mn1 . . . . -32.9(10) ?
C6 C5 N3 C4 . . . . -76.0(10) ?
C6 C5 N3 Mn1 . . . . 44.3(10) ?
C3 C4 N3 C5 . . . . 149.6(8) ?
C3 C4 N3 Mn1 . . . . 28.7(10) ?
C5 C6 N4 C7 . . . . -84.0(10) ?
C5 C6 N4 Mn1 . . . . 35.7(9) ?
C8 C7 N4 C6 . . . . 172.3(8) ?
C8 C7 N4 Mn1 . . . . 51.4(9) ?
C10 C9 N5 C8 . . . . 169.1(8) ?
C10 C9 N5 Mn1 . . . . 46.1(8) ?
C7 C8 N5 C9 . . . . -83.6(10) ?
C7 C8 N5 Mn1 . . . . 37.2(10) ?
C9 C10 N6 Mn1 . . . . 39.9(9) ?
C10 N6 Mn1 N2 . . . . 144.6(6) ?
C10 N6 Mn1 N4 . . . . -70.3(7) ?
C10 N6 Mn1 N5 . . . . -12.1(6) ?
C10 N6 Mn1 N3 . . . . -140.8(6) ?
C10 N6 Mn1 N1 . . . . 74.4(6) ?
C3 N2 Mn1 N6 . . . . 57.1(8) ?
C2 N2 Mn1 N6 . . . . -71.2(7) ?
C3 N2 Mn1 N4 . . . . -95.9(7) ?
C2 N2 Mn1 N4 . . . . 135.9(6) ?
C3 N2 Mn1 N5 . . . . -175.5(7) ?
C2 N2 Mn1 N5 . . . . 56.2(10) ?
C3 N2 Mn1 N3 . . . . -24.5(7) ?
C2 N2 Mn1 N3 . . . . -152.7(7) ?
C3 N2 Mn1 N1 . . . . 136.5(7) ?
C2 N2 Mn1 N1 . . . . 8.3(6) ?
C6 N4 Mn1 N6 . . . . -85.2(7) ?
C7 N4 Mn1 N6 . . . . 36.0(7) ?
C6 N4 Mn1 N2 . . . . 65.1(6) ?
C7 N4 Mn1 N2 . . . . -173.6(6) ?
C6 N4 Mn1 N5 . . . . -144.6(6) ?
C7 N4 Mn1 N5 . . . . -23.3(6) ?
C6 N4 Mn1 N3 . . . . -7.9(6) ?
C7 N4 Mn1 N3 . . . . 113.4(6) ?
C6 N4 Mn1 N1 . . . . 143.0(6) ?
C7 N4 Mn1 N1 . . . . -95.7(6) ?
C9 N5 Mn1 N6 . . . . -18.0(5) ?
C8 N5 Mn1 N6 . . . . -143.5(7) ?
C9 N5 Mn1 N2 . . . . -154.5(6) ?
C8 N5 Mn1 N2 . . . . 80.0(8) ?
C9 N5 Mn1 N4 . . . . 118.7(6) ?
C8 N5 Mn1 N4 . . . . -6.8(6) ?
C9 N5 Mn1 N3 . . . . 62.0(7) ?
C8 N5 Mn1 N3 . . . . -63.5(8) ?
C9 N5 Mn1 N1 . . . . -109.1(6) ?
C8 N5 Mn1 N1 . . . . 125.4(7) ?
C5 N3 Mn1 N6 . . . . 111.6(7) ?
C4 N3 Mn1 N6 . . . . -127.1(7) ?
C5 N3 Mn1 N2 . . . . -125.3(8) ?
C4 N3 Mn1 N2 . . . . -4.0(6) ?
C5 N3 Mn1 N4 . . . . -19.0(7) ?
C4 N3 Mn1 N4 . . . . 102.2(7) ?
C5 N3 Mn1 N5 . . . . 37.5(9) ?
C4 N3 Mn1 N5 . . . . 158.8(6) ?
C5 N3 Mn1 N1 . . . . -158.1(7) ?
C4 N3 Mn1 N1 . . . . -36.8(10) ?
C1 N1 Mn1 N6 . . . . 141.8(7) ?
C1 N1 Mn1 N2 . . . . 18.1(7) ?
C1 N1 Mn1 N4 . . . . -73.7(8) ?
C1 N1 Mn1 N5 . . . . -140.7(7) ?
C1 N1 Mn1 N3 . . . . 51.6(10) ?
Sn3 Se2 Sn1 Se3 2_545 . . . -113.77(4) ?
Sn3 Se2 Sn1 Se5 2_545 . . . 56.71(5) ?
Sn3 Se2 Sn1 Se4 2_545 . . . 150.27(3) ?
Sn3 Se2 Sn1 Se1 2_545 . . . -23.94(3) ?
Sn2 Se3 Sn1 Se2 . . . . -118.49(5) ?
Sn2 Se3 Sn1 Se5 . . . . 70.80(5) ?
Sn2 Se3 Sn1 Se4 . . . . -16.74(3) ?
Sn2 Se3 Sn1 Se1 . . . . 154.19(3) ?
Sn3 Se5 Sn1 Se2 . . . . 121.22(4) ?
Sn3 Se5 Sn1 Se3 . . . . -68.35(5) ?
Sn3 Se5 Sn1 Se4 . . . . 20.72(3) ?
Sn3 Se5 Sn1 Se1 . . . . -156.23(4) ?
Sn2 Se4 Sn1 Se2 . . . . 134.76(3) ?
Sn3 Se4 Sn1 Se2 . . . . -140.31(3) ?
Sn2 Se4 Sn1 Se3 . . . . 15.59(3) ?
Sn3 Se4 Sn1 Se3 . . . . 100.52(3) ?
Sn2 Se4 Sn1 Se5 . . . . -103.63(3) ?
Sn3 Se4 Sn1 Se5 . . . . -18.71(3) ?
Sn2 Se4 Sn1 Se1 . . . . -84.3(2) ?
Sn3 Se4 Sn1 Se1 . . . . 0.6(2) ?
Sn3 Se1 Sn1 Se2 2_545 . . . 26.10(3) ?
Sn3 Se1 Sn1 Se3 2_545 . . . 144.69(3) ?
Sn3 Se1 Sn1 Se5 2_545 . . . -96.05(4) ?
Sn3 Se1 Sn1 Se4 2_545 . . . -115.5(2) ?
Sn2 Se7 Sn2 Se6 3_665 . . . -91.77(4) ?
Sn2 Se7 Sn2 Se3 3_665 . . . 90.10(5) ?
Sn2 Se7 Sn2 Se7 3_665 . . 3_665 0.0 ?
Sn2 Se7 Sn2 Se4 3_665 . . . 178.22(3) ?
Sn3 Se6 Sn2 Se7 . . . . -102.10(4) ?
Sn3 Se6 Sn2 Se3 . . . . 76.29(4) ?
Sn3 Se6 Sn2 Se7 . . . 3_665 167.63(3) ?
Sn3 Se6 Sn2 Se4 . . . . -11.23(3) ?
Sn1 Se3 Sn2 Se7 . . . . 105.86(4) ?
Sn1 Se3 Sn2 Se6 . . . . -72.40(4) ?
Sn1 Se3 Sn2 Se7 . . . 3_665 -164.66(3) ?
Sn1 Se3 Sn2 Se4 . . . . 16.21(3) ?
Sn1 Se4 Sn2 Se7 . . . . -142.63(3) ?
Sn3 Se4 Sn2 Se7 . . . . 130.76(4) ?
Sn1 Se4 Sn2 Se6 . . . . 96.73(4) ?
Sn3 Se4 Sn2 Se6 . . . . 10.11(3) ?
Sn1 Se4 Sn2 Se3 . . . . -15.46(3) ?
Sn3 Se4 Sn2 Se3 . . . . -102.07(4) ?
Sn1 Se4 Sn2 Se7 . . . 3_665 -44.2(11) ?
Sn3 Se4 Sn2 Se7 . . . 3_665 -130.8(11) ?
Sn2 Se6 Sn3 Se1 . . . 2 104.32(5) ?
Sn2 Se6 Sn3 Se5 . . . . -72.90(5) ?
Sn2 Se6 Sn3 Se2 . . . 2 -166.88(3) ?
Sn2 Se6 Sn3 Se4 . . . . 11.04(3) ?
Sn1 Se5 Sn3 Se1 . . . 2 -110.73(5) ?
Sn1 Se5 Sn3 Se6 . . . . 66.27(4) ?
Sn1 Se5 Sn3 Se2 . . . 2 156.31(3) ?
Sn1 Se5 Sn3 Se4 . . . . -19.72(3) ?
Sn1 Se4 Sn3 Se1 . . . 2 145.08(3) ?
Sn2 Se4 Sn3 Se1 . . . 2 -129.36(3) ?
Sn1 Se4 Sn3 Se6 . . . . -95.67(4) ?
Sn2 Se4 Sn3 Se6 . . . . -10.11(3) ?
Sn1 Se4 Sn3 Se5 . . . . 18.90(3) ?
Sn2 Se4 Sn3 Se5 . . . . 104.46(3) ?
Sn1 Se4 Sn3 Se2 . . . 2 -64.2(5) ?
Sn2 Se4 Sn3 Se2 . . . 2 21.4(5) ?
